data_4062560
loop_
_publ_author_name
'Niel, Virginie'
'Thompson, Amber L.'
'Goeta, Andr\'es E.'
'Enachescu, Cristian'
'Hauser, Andreas'
'Galet, Ana'
'Mu\~noz, M. Carmen'
'Real, Jos\'e A'

_publ_section_title
;
Thermal and Light-Induced Two-step Spin Transition in a Novel Fe(II) 3D
Polymer with Strong Metallophilic Interactions: Diffraction, Magnetic,
Calorimetric and Visible Absorption Spectroscopic Studies of
{Fe(pmd)[Ag(CN)2][Ag2(CN)3]}.
;
_journal_name_full Organometallics
_journal_paper_doi 10.1021/om0342053
_journal_year 2004
_chemical_formula_sum 'C9 H4 Ag3 Fe N7'
_chemical_formula_weight 589.65
_space_group_IT_number 14
_symmetry_cell_setting monoclinic
_symmetry_space_group_name_Hall '-P 2ybc'
_symmetry_space_group_name_H-M 'P 1 21/c 1'
_cell_angle_alpha 90.00
_cell_angle_beta 97.300(2)
_cell_angle_gamma 90.00
_cell_formula_units_Z 16
_cell_length_a 17.5596(8)
_cell_length_b 29.2136(13)
_cell_length_c 12.2539(6)
_cell_measurement_temperature 220(2)
_cell_volume 6235.1(8)
_diffrn_ambient_temperature 220(2)
_exptl_crystal_density_diffrn 2.512
_cod_original_sg_symbol_H-M 'P 21/c'
_cod_database_code 4062560

loop_
_symmetry_equiv_pos_as_xyz
'x, y, z'
'-x, y+1/2, -z+1/2'
'-x, -y, -z'
'x, -y-1/2, z-1/2'

loop_
_atom_site_label
_atom_site_type_symbol
_atom_site_fract_x
_atom_site_fract_y
_atom_site_fract_z
_atom_site_U_iso_or_equiv
_atom_site_adp_type
_atom_site_occupancy
_atom_site_symmetry_multiplicity
_atom_site_calc_flag
_atom_site_refinement_flags
_atom_site_disorder_assembly
_atom_site_disorder_group
Ag1 Ag 0.16716(8) 0.86303(4) 0.15517(12) 0.0576(4) Uani 1 1 d . . .
Ag2 Ag 0.21774(6) 0.68895(5) -0.11467(11) 0.0502(3) Uani 1 1 d . . .
Ag3 Ag 0.26003(8) 0.73251(5) 0.63499(13) 0.0614(4) Uani 1 1 d . . .
Ag4 Ag 0.22880(7) 0.56950(5) 0.23798(11) 0.0567(4) Uani 1 1 d . . .
Ag5 Ag 0.31882(8) 0.49995(4) 0.12860(12) 0.0559(3) Uani 1 1 d . . .
Ag6 Ag 0.15541(8) 0.63825(4) 0.37132(11) 0.0535(3) Uani 1 1 d . . .
Ag7 Ag 0.65946(7) 0.76845(4) -0.13343(10) 0.0453(3) Uani 1 1 d . . .
Ag8 Ag 0.70788(6) 0.69336(4) 0.72127(10) 0.0475(3) Uani 1 1 d . . .
Ag9 Ag -0.21322(8) 0.88051(4) 0.10896(11) 0.0514(3) Uani 1 1 d . . .
Ag10 Ag 0.73003(6) 0.56219(4) 0.39302(10) 0.0468(3) Uani 1 1 d . . .
Ag11 Ag 0.68975(8) 0.50629(4) 0.16262(12) 0.0564(4) Uani 1 1 d . . .
Ag12 Ag 0.21555(7) 0.39978(4) -0.15488(12) 0.0535(3) Uani 1 1 d . . .
Fe1 Fe -0.04470(9) 0.74885(6) -0.03616(13) 0.0238(3) Uani 1 1 d . . .
Fe2 Fe 0.49286(9) 0.62985(5) -0.01636(13) 0.0223(3) Uani 1 1 d . . .
Fe3 Fe 0.46777(9) 0.62767(6) 0.47985(13) 0.0241(3) Uani 1 1 d . . .
Fe4 Fe 0.0000 0.5000 0.0000 0.0266(5) Uani 1 2 d S . .
Fe5 Fe 0.0000 0.5000 0.5000 0.0223(5) Uani 1 2 d S . .
N1 N -0.1360(7) 0.7099(4) -0.1190(9) 0.037(3) Uani 1 1 d . . .
N2 N -0.1238(7) 0.7983(4) 0.0119(9) 0.036(2) Uani 1 1 d . . .
N3 N 0.0461(6) 0.7913(4) 0.0452(9) 0.034(2) Uani 1 1 d . . .
N4 N 0.0420(6) 0.7053(4) -0.0869(9) 0.036(2) Uani 1 1 d . . .
N5 N -0.0410(6) 0.7088(4) 0.1176(8) 0.029(2) Uani 1 1 d . . .
N6 N -0.0421(6) 0.7103(3) 0.3129(8) 0.029(2) Uani 1 1 d . . .
N7 N 0.4144(7) 0.5791(4) 0.0309(9) 0.035(2) Uani 1 1 d . . .
N8 N 0.5820(7) 0.5874(4) 0.0601(9) 0.034(2) Uani 1 1 d . . .
N9 N 0.5705(6) 0.6808(4) -0.0599(9) 0.033(2) Uani 1 1 d . . .
N10 N 0.3974(6) 0.6690(4) -0.0940(9) 0.031(2) Uani 1 1 d . . .
N11 N 0.4916(6) 0.5893(3) -0.1705(7) 0.024(2) Uani 1 1 d . . .
N12 N 0.4827(6) 0.6688(3) 0.1368(8) 0.028(2) Uani 1 1 d . . .
N13 N 0.3801(7) 0.6694(4) 0.5297(9) 0.037(3) Uani 1 1 d . . .
N14 N 0.3821(7) 0.5832(4) 0.4013(9) 0.040(3) Uani 1 1 d . . .
N15 N 0.5593(6) 0.5871(4) 0.4303(9) 0.036(2) Uani 1 1 d . . .
N16 N 0.5544(7) 0.6728(4) 0.5611(9) 0.036(2) Uani 1 1 d . . .
N17 N 0.4665(6) 0.6675(3) 0.3279(8) 0.028(2) Uani 1 1 d . . .
N18 N 0.4751(6) 0.5886(4) -0.3658(8) 0.032(2) Uani 1 1 d . . .
N19 N 0.0759(7) 0.5502(4) 0.0765(10) 0.042(3) Uani 1 1 d . . .
N20 N 0.0963(6) 0.4625(4) -0.0458(9) 0.036(3) Uani 1 1 d . . .
N21 N 0.0080(6) 0.4615(4) 0.1587(9) 0.035(2) Uani 1 1 d . . .
N22 N 0.0941(7) 0.4659(4) 0.5786(10) 0.041(3) Uani 1 1 d . . .
N23 N 0.0701(8) 0.5505(4) 0.4533(9) 0.040(3) Uani 1 1 d . . .
N24 N 0.0101(6) 0.4616(3) 0.3526(8) 0.029(2) Uani 1 1 d . . .
N25 N 0.1945(10) 0.6921(5) 0.2832(15) 0.071(5) Uani 1 1 d . . .
N26 N 0.2674(9) 0.3488(5) -0.2381(12) 0.059(4) Uani 1 1 d . . .
N27 N 0.2741(9) 0.4500(5) 0.2237(15) 0.070(4) Uani 1 1 d . . .
N28 N 0.7451(11) 0.4487(5) 0.2339(17) 0.090(7) Uani 1 1 d . . .
C1 C -0.1913(8) 0.7012(5) -0.1737(12) 0.040(3) Uani 1 1 d . . .
C2 C -0.1592(8) 0.8275(4) 0.0382(11) 0.037(3) Uani 1 1 d . . .
C3 C 0.0941(8) 0.8139(5) 0.0840(11) 0.040(3) Uani 1 1 d . . .
C4 C 0.1039(7) 0.6967(5) -0.1016(12) 0.040(3) Uani 1 1 d . . .
C5 C -0.0443(7) 0.7314(5) 0.2156(10) 0.034(3) Uani 1 1 d . . .
H5 H -0.0484 0.7634 0.2140 0.040 Uiso 1 1 calc R . .
C51 C -0.0333(8) 0.6640(5) 0.1223(11) 0.039(3) Uani 1 1 d . . .
H51 H -0.0298 0.6480 0.0567 0.047 Uiso 1 1 calc R . .
C52 C -0.0301(9) 0.6400(5) 0.2177(12) 0.043(3) Uani 1 1 d . . .
H52 H -0.0259 0.6079 0.2179 0.052 Uiso 1 1 calc R . .
C53 C -0.0332(8) 0.6640(4) 0.3153(11) 0.035(3) Uani 1 1 d . . .
H53 H -0.0290 0.6483 0.3827 0.042 Uiso 1 1 calc R . .
C7 C 0.3755(8) 0.5507(5) 0.0577(11) 0.038(3) Uani 1 1 d . . .
C8 C 0.6236(8) 0.5606(5) 0.0988(11) 0.037(3) Uani 1 1 d . . .
C9 C 0.6051(8) 0.7113(5) -0.0794(11) 0.036(3) Uani 1 1 d . . .
C10 C 0.3322(8) 0.6789(5) -0.1075(12) 0.040(3) Uani 1 1 d . . .
C11 C 0.4814(7) 0.6090(4) -0.2675(9) 0.029(3) Uani 1 1 d . . .
H11 H 0.4782 0.6411 -0.2679 0.035 Uiso 1 1 calc R . .
C111 C 0.4948(8) 0.5433(4) -0.1706(11) 0.034(3) Uani 1 1 d . . .
H111 H 0.5006 0.5278 -0.1029 0.041 Uiso 1 1 calc R . .
C112 C 0.4899(9) 0.5182(4) -0.2663(12) 0.042(3) Uani 1 1 d . . .
H112 H 0.4942 0.4861 -0.2649 0.051 Uiso 1 1 calc R . .
C113 C 0.4783(8) 0.5417(5) -0.3637(11) 0.039(3) Uani 1 1 d . . .
H113 H 0.4725 0.5254 -0.4304 0.046 Uiso 1 1 calc R . .
C12 C 0.4793(7) 0.6469(4) 0.2327(10) 0.030(3) Uani 1 1 d . . .
H12 H 0.4862 0.6150 0.2337 0.036 Uiso 1 1 calc R . .
C121 C 0.4739(8) 0.7143(4) 0.1379(11) 0.033(3) Uani 1 1 d . . .
H121 H 0.4765 0.7307 0.0725 0.040 Uiso 1 1 calc R . .
C122 C 0.4616(9) 0.7377(4) 0.2298(11) 0.038(3) Uani 1 1 d . . .
H122 H 0.4562 0.7698 0.2285 0.046 Uiso 1 1 calc R . .
C123 C 0.4570(8) 0.7131(4) 0.3255(11) 0.037(3) Uani 1 1 d . . .
H123 H 0.4471 0.7286 0.3895 0.044 Uiso 1 1 calc R . .
C13 C 0.3303(8) 0.6906(5) 0.5594(12) 0.040(3) Uani 1 1 d . . .
C14 C 0.3282(8) 0.5760(6) 0.3434(12) 0.044(4) Uani 1 1 d . . .
C15 C 0.6175(8) 0.5763(5) 0.4133(12) 0.038(3) Uani 1 1 d . . .
C16 C 0.6093(7) 0.6836(5) 0.6130(11) 0.034(3) Uani 1 1 d . . .
C19 C 0.1312(8) 0.5606(5) 0.1291(12) 0.043(3) Uani 1 1 d . . .
C20 C 0.1446(8) 0.4414(5) -0.0786(11) 0.039(3) Uani 1 1 d . . .
C21 C 0.0032(7) 0.4818(5) 0.2547(11) 0.034(3) Uani 1 1 d . . .
H21 H -0.0060 0.5135 0.2531 0.040 Uiso 1 1 calc R . .
C211 C 0.0186(9) 0.4160(5) 0.1613(11) 0.043(3) Uani 1 1 d . . .
H211 H 0.0225 0.4002 0.0954 0.052 Uiso 1 1 calc R . .
C212 C 0.0236(10) 0.3923(5) 0.2573(13) 0.050(4) Uani 1 1 d . . .
H212 H 0.0299 0.3603 0.2586 0.060 Uiso 1 1 calc R . .
C213 C 0.0193(8) 0.4164(4) 0.3521(12) 0.039(3) Uani 1 1 d . . .
H213 H 0.0230 0.4005 0.4192 0.047 Uiso 1 1 calc R . .
C22 C 0.1564(7) 0.4528(5) 0.5986(12) 0.042(3) Uani 1 1 d . . .
C23 C 0.1053(9) 0.5811(5) 0.4302(12) 0.042(3) Uani 1 1 d . . .
C25 C 0.2128(10) 0.7796(5) 0.7286(15) 0.056(4) Uani 1 1 d . . .
C26 C 0.7041(8) 0.8219(5) -0.2108(12) 0.042(3) Uani 1 1 d . . .
C27 C -0.2559(10) 0.9280(5) 0.2063(16) 0.056(4) Uani 1 1 d . . .
C28 C 0.2271(12) 0.9178(6) 0.2273(19) 0.078(7) Uani 1 1 d . . .

loop_
_atom_site_aniso_label
_atom_site_aniso_U_11
_atom_site_aniso_U_22
_atom_site_aniso_U_33
_atom_site_aniso_U_23
_atom_site_aniso_U_13
_atom_site_aniso_U_12
Ag1 0.0617(8) 0.0351(6) 0.0684(8) -0.0048(6) -0.0213(6) -0.0167(5)
Ag2 0.0279(5) 0.0659(8) 0.0571(7) -0.0021(6) 0.0065(5) 0.0113(5)
Ag3 0.0584(8) 0.0515(7) 0.0795(10) -0.0193(7) 0.0286(7) 0.0121(6)
Ag4 0.0340(6) 0.0718(9) 0.0606(8) -0.0304(7) -0.0087(5) -0.0014(6)
Ag5 0.0671(8) 0.0352(6) 0.0727(9) 0.0100(6) 0.0372(7) -0.0081(5)
Ag6 0.0683(8) 0.0352(6) 0.0628(8) 0.0061(5) 0.0309(6) -0.0080(5)
Ag7 0.0501(6) 0.0327(5) 0.0560(7) 0.0051(5) 0.0181(5) -0.0110(5)
Ag8 0.0314(5) 0.0572(7) 0.0506(7) -0.0190(6) -0.0076(5) -0.0042(5)
Ag9 0.0661(8) 0.0369(6) 0.0565(7) -0.0046(5) 0.0278(6) 0.0131(5)
Ag10 0.0289(5) 0.0610(7) 0.0502(7) -0.0106(6) 0.0036(5) 0.0112(5)
Ag11 0.0607(8) 0.0339(6) 0.0673(8) 0.0033(5) -0.0209(6) 0.0176(5)
Ag12 0.0474(7) 0.0460(7) 0.0701(8) -0.0156(6) 0.0197(6) 0.0111(5)
Fe1 0.0254(8) 0.0258(8) 0.0199(8) -0.0035(6) 0.0013(6) -0.0014(6)
Fe2 0.0264(8) 0.0206(8) 0.0200(8) 0.0024(6) 0.0031(6) 0.0013(6)
Fe3 0.0230(8) 0.0295(8) 0.0193(8) -0.0030(6) 0.0011(6) 0.0001(6)
Fe4 0.0247(11) 0.0289(12) 0.0255(12) -0.0047(10) 0.0002(9) 0.0031(9)
Fe5 0.0234(11) 0.0230(11) 0.0206(11) 0.0006(9) 0.0035(9) 0.0009(9)
N1 0.038(6) 0.038(6) 0.034(6) -0.002(5) -0.002(5) -0.006(5)
N2 0.041(6) 0.032(6) 0.035(6) -0.005(5) 0.010(5) 0.004(5)
N3 0.036(6) 0.032(6) 0.032(6) -0.004(5) -0.003(5) -0.010(5)
N4 0.038(6) 0.038(6) 0.033(6) 0.006(5) 0.005(5) 0.011(5)
N5 0.027(5) 0.035(6) 0.024(5) 0.005(4) 0.001(4) 0.001(4)
N6 0.033(5) 0.025(5) 0.028(5) -0.002(4) -0.001(4) 0.000(4)
N7 0.046(7) 0.026(5) 0.033(6) -0.002(4) 0.007(5) -0.007(5)
N8 0.041(6) 0.027(5) 0.033(6) -0.001(4) 0.001(5) 0.003(5)
N9 0.035(6) 0.032(6) 0.031(6) 0.006(5) 0.009(5) -0.002(5)
N10 0.025(5) 0.037(6) 0.030(5) -0.001(4) 0.000(4) 0.009(4)
N11 0.031(5) 0.025(5) 0.017(4) 0.001(4) 0.006(4) 0.002(4)
N12 0.035(5) 0.029(5) 0.023(5) 0.000(4) 0.008(4) 0.000(4)
N13 0.047(7) 0.036(6) 0.029(6) -0.007(5) 0.007(5) 0.001(5)
N14 0.040(6) 0.046(7) 0.034(6) -0.014(5) 0.002(5) -0.011(5)
N15 0.031(6) 0.042(6) 0.035(6) -0.002(5) 0.007(5) 0.007(5)
N16 0.043(7) 0.037(6) 0.030(6) -0.006(5) 0.009(5) -0.005(5)
N17 0.033(5) 0.028(5) 0.023(5) -0.001(4) 0.007(4) -0.001(4)
N18 0.036(6) 0.036(6) 0.024(5) -0.005(4) -0.002(4) 0.001(5)
N19 0.041(7) 0.049(7) 0.034(6) -0.012(5) -0.005(5) -0.001(5)
N20 0.032(6) 0.041(6) 0.036(6) -0.008(5) 0.003(5) 0.011(5)
N21 0.042(6) 0.032(6) 0.029(6) -0.004(5) -0.001(5) 0.002(5)
N22 0.038(6) 0.043(7) 0.039(6) -0.008(5) -0.001(5) 0.009(5)
N23 0.062(8) 0.030(6) 0.030(6) 0.003(5) 0.013(5) 0.005(5)
N24 0.032(5) 0.028(5) 0.029(5) -0.001(4) 0.006(4) -0.003(4)
N25 0.079(11) 0.046(8) 0.089(12) 0.013(8) 0.012(9) -0.016(8)
N26 0.063(9) 0.053(8) 0.065(9) 0.000(7) 0.018(7) 0.021(7)
N27 0.067(10) 0.051(9) 0.093(12) -0.007(9) 0.019(9) -0.014(8)
N28 0.098(14) 0.047(9) 0.110(15) -0.005(9) -0.047(12) 0.016(9)
C1 0.035(7) 0.045(8) 0.040(8) -0.019(6) 0.009(6) -0.006(6)
C2 0.052(8) 0.031(7) 0.029(7) -0.003(5) 0.007(6) 0.010(6)
C3 0.045(8) 0.035(7) 0.036(7) 0.001(6) -0.008(6) 0.003(6)
C4 0.027(6) 0.047(8) 0.047(8) 0.000(6) 0.008(6) 0.017(6)
C5 0.031(6) 0.040(7) 0.031(7) -0.004(6) 0.010(5) -0.002(5)
C51 0.052(8) 0.036(7) 0.029(7) -0.002(6) 0.010(6) -0.004(6)
C52 0.061(9) 0.026(6) 0.040(8) -0.002(6) -0.004(7) 0.001(6)
C53 0.047(8) 0.027(6) 0.031(7) 0.003(5) 0.002(6) -0.004(5)
C7 0.041(7) 0.037(7) 0.040(7) 0.000(6) 0.027(6) -0.002(6)
C8 0.041(7) 0.031(7) 0.036(7) 0.001(6) -0.002(6) 0.003(6)
C9 0.036(7) 0.039(7) 0.037(7) 0.005(6) 0.016(6) -0.005(6)
C10 0.044(8) 0.035(7) 0.041(8) 0.000(6) 0.008(6) 0.006(6)
C11 0.036(6) 0.030(6) 0.020(6) 0.000(5) -0.001(5) 0.005(5)
C111 0.045(8) 0.027(6) 0.031(7) 0.001(5) 0.004(6) -0.002(5)
C112 0.069(10) 0.019(6) 0.041(8) -0.005(5) 0.013(7) -0.002(6)
C113 0.052(8) 0.033(7) 0.029(7) -0.006(5) -0.002(6) 0.003(6)
C12 0.029(6) 0.036(7) 0.025(6) -0.012(5) 0.003(5) 0.001(5)
C121 0.040(7) 0.027(6) 0.032(7) 0.006(5) 0.003(5) -0.001(5)
C122 0.057(9) 0.024(6) 0.036(7) -0.002(5) 0.012(6) 0.003(6)
C123 0.055(8) 0.029(6) 0.026(6) -0.011(5) 0.007(6) 0.004(6)
C13 0.034(7) 0.044(8) 0.043(8) -0.005(6) 0.011(6) 0.003(6)
C14 0.034(7) 0.060(9) 0.038(8) -0.023(7) -0.001(6) -0.006(6)
C15 0.035(7) 0.034(7) 0.044(8) 0.002(6) -0.001(6) 0.006(6)
C16 0.027(6) 0.036(7) 0.039(7) -0.006(6) 0.002(5) -0.001(5)
C19 0.042(8) 0.050(8) 0.037(8) -0.015(7) 0.004(6) 0.002(7)
C20 0.039(7) 0.045(8) 0.034(7) -0.006(6) 0.007(6) 0.003(6)
C21 0.033(6) 0.032(6) 0.035(7) 0.001(5) 0.001(5) -0.001(5)
C211 0.061(9) 0.043(8) 0.027(7) -0.009(6) 0.008(6) 0.009(7)
C212 0.066(10) 0.039(8) 0.047(9) -0.001(7) 0.010(8) 0.010(7)
C213 0.047(8) 0.027(6) 0.042(8) 0.000(6) 0.003(6) 0.002(6)
C22 0.018(6) 0.061(9) 0.046(8) -0.007(7) 0.003(5) 0.004(6)
C23 0.064(10) 0.030(7) 0.034(7) 0.003(6) 0.018(7) 0.012(7)
C25 0.069(11) 0.039(8) 0.066(11) -0.010(8) 0.035(9) 0.010(8)
C26 0.040(8) 0.039(7) 0.047(8) -0.005(6) 0.010(6) -0.013(6)
C27 0.059(10) 0.031(8) 0.084(13) -0.015(8) 0.031(9) 0.013(7)
C28 0.075(13) 0.037(9) 0.108(17) -0.004(10) -0.038(12) -0.019(9)

loop_
_geom_bond_atom_site_label_1
_geom_bond_atom_site_label_2
_geom_bond_distance
_geom_bond_site_symmetry_2
_geom_bond_publ_flag
Ag1 C3 2.045(14) . ?
Ag1 C28 2.053(16) . ?
Ag1 Ag2 3.2275(19) 4_576 ?
Ag1 Ag3 3.259(2) 4_575 ?
Ag2 C10 2.022(15) . ?
Ag2 C4 2.038(13) . ?
Ag2 Ag1 3.2275(19) 4_575 ?
Ag3 C25 2.035(15) . ?
Ag3 C13 2.042(14) . ?
Ag3 Ag1 3.259(2) 4_576 ?
Ag4 C14 2.044(14) . ?
Ag4 C19 2.050(15) . ?
Ag4 Ag6 2.9836(18) . ?
Ag5 C7 2.041(13) . ?
Ag5 N27 2.084(17) . ?
Ag5 Ag4 2.9941(18) . ?
Ag6 C23 2.060(15) . ?
Ag6 N25 2.075(15) . ?
Ag7 C26 2.036(14) . ?
Ag7 C9 2.074(13) . ?
Ag7 Ag8 3.0158(17) 1_554 ?
Ag8 C16 2.063(13) . ?
Ag8 C1 2.065(14) 1_656 ?
Ag8 Ag9 2.9931(17) 4_676 ?
Ag8 Ag7 3.0158(17) 1_556 ?
Ag9 C27 2.036(15) . ?
Ag9 C2 2.064(13) . ?
Ag9 Ag8 2.9931(17) 4_475 ?
Ag9 Ag10 3.1829(18) 4_475 ?
Ag10 C22 2.032(12) 3_666 ?
Ag10 C15 2.064(14) . ?
Ag10 Ag9 3.1829(18) 4_676 ?
Ag10 Ag12 3.3725(19) 3_665 ?
Ag11 C8 2.061(13) . ?
Ag11 N28 2.080(16) . ?
Ag11 Ag12 3.2169(19) 3_665 ?
Ag11 Ag10 3.2612(18) . ?
Ag12 C20 2.049(14) . ?
Ag12 N26 2.080(14) . ?
Ag12 Ag11 3.2169(19) 3_665 ?
Ag12 Ag10 3.3725(19) 3_665 ?
Fe1 N1 2.117(11) . ?
Fe1 N4 2.136(11) . ?
Fe1 N2 2.137(11) . ?
Fe1 N3 2.161(10) . ?
Fe1 N6 2.208(10) 4_575 ?
Fe1 N5 2.212(10) . ?
Fe2 N8 2.119(11) . ?
Fe2 N9 2.132(11) . ?
Fe2 N10 2.149(10) . ?
Fe2 N7 2.153(11) . ?
Fe2 N12 2.222(10) . ?
Fe2 N11 2.227(9) . ?
Fe3 N13 2.114(12) . ?
Fe3 N14 2.123(11) . ?
Fe3 N15 2.146(11) . ?
Fe3 N16 2.159(11) . ?
Fe3 N17 2.193(10) . ?
Fe3 N18 2.199(11) 1_556 ?
Fe4 N19 2.118(12) 3_565 ?
Fe4 N19 2.118(12) . ?
Fe4 N20 2.149(10) 3_565 ?
Fe4 N20 2.149(10) . ?
Fe4 N21 2.236(11) 3_565 ?
Fe4 N21 2.236(11) . ?
Fe5 N23 2.050(12) . ?
Fe5 N23 2.050(12) 3_566 ?
Fe5 N22 2.061(11) 3_566 ?
Fe5 N22 2.061(11) . ?
Fe5 N24 2.153(10) . ?
Fe5 N24 2.153(10) 3_566 ?
N1 C1 1.136(17) . ?
N2 C2 1.129(16) . ?
N3 C3 1.128(17) . ?
N4 C4 1.151(16) . ?
N5 C51 1.317(17) . ?
N5 C5 1.377(16) . ?
N6 C5 1.338(16) . ?
N6 C53 1.362(16) . ?
N6 Fe1 2.208(10) 4_576 ?
N7 C7 1.149(16) . ?
N8 C8 1.135(16) . ?
N9 C9 1.121(16) . ?
N10 C10 1.171(17) . ?
N11 C11 1.313(14) . ?
N11 C111 1.344(15) . ?
N12 C121 1.338(16) . ?
N12 C12 1.347(16) . ?
N13 C13 1.167(17) . ?
N14 C14 1.129(17) . ?
N15 C15 1.113(17) . ?
N16 C16 1.130(17) . ?
N17 C123 1.345(16) . ?
N17 C12 1.355(15) . ?
N18 C11 1.336(15) . ?
N18 C113 1.371(17) . ?
N18 Fe3 2.199(11) 1_554 ?
N19 C19 1.137(18) . ?
N20 C20 1.160(17) . ?
N21 C21 1.330(17) . ?
N21 C211 1.341(18) . ?
N22 C22 1.154(17) . ?
N23 C23 1.143(18) . ?
N24 C21 1.328(16) . ?
N24 C213 1.331(16) . ?
N25 C25 1.13(2) 4_575 ?
N26 C26 1.156(19) 2_644 ?
N27 C27 1.15(2) 2_545 ?
N28 C28 1.10(2) 2_645 ?
C1 Ag8 2.065(14) 1_454 ?
C51 C52 1.360(19) . ?
C52 C53 1.394(19) . ?
C111 C112 1.379(18) . ?
C112 C113 1.370(19) . ?
C121 C122 1.359(18) . ?
C122 C123 1.387(19) . ?
C211 C212 1.36(2) . ?
C212 C213 1.37(2) . ?
C22 Ag10 2.032(12) 3_666 ?
C25 N25 1.13(2) 4_576 ?
C26 N26 1.156(19) 2_654 ?
C27 N27 1.15(2) 2 ?
C28 N28 1.10(2) 2_655 ?
